data_7114336
loop_
_publ_author_name
'Mahanthappa, Mahesh K.'
'Huang, Kuo-Wei'
'Cole, Adam P.'
'Waymouth, Robert M.'

_publ_section_title
;
 Synthesis and molecular structure of titanium complexes containing a
 reduced TEMPO radical
;
_journal_issue 5
_journal_name_full 'Chemical Communications'
_journal_page_first 502
_journal_paper_doi 10.1039/b110147a
_journal_year 2002
_chemical_formula_moiety 'C14 H23 Cl2 N O Ti '
_chemical_formula_sum 'C14 H23 Cl2 N O Ti'
_chemical_formula_weight 340.15
_space_group_IT_number 14
_symmetry_cell_setting monoclinic
_symmetry_Int_Tables_number 14
_symmetry_space_group_name_Hall '-P 2yn'
_symmetry_space_group_name_H-M 'P 1 21/n 1'
_audit_creation_date 2001-08-29
_audit_creation_method 'by CrystalStructure v2.00'
_cell_angle_alpha 90
_cell_angle_beta 100.29(0)
_cell_angle_gamma 90
_cell_formula_units_Z 4
_cell_length_a 7.83(0)
_cell_length_b 12.02(0)
_cell_length_c 17.93(0)
_cell_measurement_temperature 273.1
_cell_volume 1660.369
_computing_cell_refinement Unknown
_computing_data_collection Unknown
_computing_data_reduction CrystalStructure
_computing_publication_material 'CrystalStructure Ver. 2.00'
_computing_structure_refinement CRYSTALS
_computing_structure_solution SIR92
_diffrn_measured_fraction_theta_full 0.8547
_diffrn_measured_fraction_theta_max 0.8547
_diffrn_radiation_type 'Mo K\a'
_diffrn_radiation_wavelength 0.7107
_diffrn_reflns_av_R_equivalents 0.038
_diffrn_reflns_limit_h_max 8
_diffrn_reflns_limit_h_min -9
_diffrn_reflns_limit_k_max 13
_diffrn_reflns_limit_k_min -8
_diffrn_reflns_limit_l_max 21
_diffrn_reflns_limit_l_min -20
_diffrn_reflns_number 4833
_diffrn_reflns_theta_full 24.69
_diffrn_reflns_theta_max 24.69
_exptl_absorpt_coefficient_mu 0.829
_exptl_absorpt_correction_type empirical
_exptl_crystal_colour brown
_exptl_crystal_density_diffrn 1.360
_exptl_crystal_density_method 'not measured'
_exptl_crystal_description 'irregular fragment'
_exptl_crystal_size_max 0.04
_exptl_crystal_size_mid 0.19
_exptl_crystal_size_min 0.30
_refine_diff_density_max 0.69
_refine_diff_density_min -0.90
_refine_ls_extinction_method none
_refine_ls_goodness_of_fit_ref 1.344
_refine_ls_hydrogen_treatment refall
_refine_ls_number_parameters 195
_refine_ls_number_reflns 2403
_refine_ls_R_factor_gt 0.0450
_refine_ls_shift/su_max 0.0000
_refine_ls_structure_factor_coef Fsqd
_refine_ls_weighting_details 'w = 1/\s^2^(Fo^2^)'
_refine_ls_weighting_scheme sigma
_refine_ls_wR_factor_ref 0.0880
_reflns_number_gt 1544
_reflns_number_total 2550
_reflns_threshold_expression F^2^>2.0\s(F^2^)
_cod_data_source_file b110147a.txt
_cod_data_source_block '_CpTiCl2(TEMPO)'
_cod_original_cell_volume 1661.3(0)
_cod_original_formula_sum 'C14 H23 Cl2 N O Ti '
_cod_database_code 7114336

loop_
_symmetry_equiv_pos_as_xyz
x,y,z
-x,-y,-z
-x+1/2,y+1/2,-z+1/2
x+1/2,-y+1/2,z+1/2

loop_
_atom_site_label
_atom_site_type_symbol
_atom_site_fract_x
_atom_site_fract_y
_atom_site_fract_z
_atom_site_U_iso_or_equiv
_atom_site_adp_type
_atom_site_occupancy
_atom_site_symmetry_multiplicity
_atom_site_calc_flag
Ti1 Ti 0.959(0) 0.0880(1) 0.3499(0) 0.021(0) Uani 1.00 1 d
Cl1 Cl 0.892(0) -0.097(0) 0.3436(1) 0.031(0) Uani 1.00 1 d
Cl2 Cl 1.240(0) 0.093(0) 0.4116(1) 0.034(0) Uani 1.00 1 d
O1 O 0.982(0) 0.118(0) 0.257(0) 0.022(1) Uani 1.00 1 d
N1 N 0.949(0) 0.177(0) 0.187(0) 0.02(0) Uani 1.00 1 d
C1 C 0.882(1) 0.176(1) 0.457(0) 0.03(0) Uani 1.00 1 d
C2 C 0.746(1) 0.104(1) 0.429(0) 0.04(0) Uani 1.00 1 d
C3 C 0.676(1) 0.141(1) 0.355(0) 0.04(0) Uani 1.00 1 d
C4 C 0.767(1) 0.235(1) 0.340(0) 0.04(0) Uani 1.00 1 d
C5 C 0.897(1) 0.256(0) 0.403(0) 0.04(0) Uani 1.00 1 d
C6 C 0.876(1) 0.094(0) 0.128(0) 0.02(0) Uani 1.00 1 d
C7 C 0.853(1) 0.156(0) 0.051(0) 0.03(0) Uani 1.00 1 d
C8 C 1.021(1) 0.211(0) 0.038(0) 0.03(0) Uani 1.00 1 d
C9 C 1.076(1) 0.295(0) 0.102(0) 0.03(0) Uani 1.00 1 d
C10 C 1.110(1) 0.241(0) 0.181(0) 0.02(0) Uani 1.00 1 d
C11 C 0.694(1) 0.065(0) 0.143(0) 0.03(0) Uani 1.00 1 d
C12 C 0.979(1) -0.013(0) 0.127(0) 0.03(0) Uani 1.00 1 d
C13 C 1.125(1) 0.334(0) 0.240(0) 0.04(0) Uani 1.00 1 d
C14 C 1.277(1) 0.173(0) 0.193(0) 0.04(0) Uani 1.00 1 d
H1 H 0.953(1) 0.171(1) 0.506(0) 0.04(0) Uiso 1.00 1 c
H2 H 0.709(1) 0.042(1) 0.454(0) 0.05(0) Uiso 1.00 1 c
H3 H 0.582(1) 0.108(1) 0.322(0) 0.04(0) Uiso 1.00 1 c
H4 H 0.745(1) 0.277(1) 0.295(0) 0.05(0) Uiso 1.00 1 c
H5 H 0.981(1) 0.315(0) 0.407(0) 0.04(0) Uiso 1.00 1 c
H6 H 0.767(1) 0.212(0) 0.050(0) 0.03(0) Uiso 1.00 1 c
H7 H 0.817(1) 0.105(0) 0.011(0) 0.03(0) Uiso 1.00 1 c
H8 H 1.002(1) 0.248(0) -0.009(0) 0.04(0) Uiso 1.00 1 c
H9 H 1.109(1) 0.156(0) 0.039(0) 0.04(0) Uiso 1.00 1 c
H10 H 0.987(1) 0.349(0) 0.100(0) 0.04(0) Uiso 1.00 1 c
H11 H 1.180(1) 0.330(0) 0.094(0) 0.04(0) Uiso 1.00 1 c
H12 H 0.641(1) 0.013(0) 0.106(0) 0.04(0) Uiso 1.00 1 c
H13 H 0.625(1) 0.131(0) 0.140(0) 0.04(0) Uiso 1.00 1 c
H14 H 0.703(1) 0.034(0) 0.192(0) 0.04(0) Uiso 1.00 1 c
H15 H 0.988(1) -0.049(0) 0.174(0) 0.04(0) Uiso 1.00 1 c
H16 H 0.921(1) -0.060(0) 0.087(0) 0.04(0) Uiso 1.00 1 c
H17 H 1.092(1) 0.004(0) 0.117(0) 0.04(0) Uiso 1.00 1 c
H18 H 1.134(1) 0.302(0) 0.289(0) 0.05(0) Uiso 1.00 1 c
H19 H 1.026(1) 0.380(0) 0.230(0) 0.05(0) Uiso 1.00 1 c
H20 H 1.226(1) 0.377(0) 0.238(0) 0.05(0) Uiso 1.00 1 c
H21 H 1.295(1) 0.141(0) 0.243(0) 0.04(0) Uiso 1.00 1 c
H22 H 1.268(1) 0.115(0) 0.157(0) 0.04(0) Uiso 1.00 1 c
H23 H 1.372(1) 0.220(0) 0.189(0) 0.04(0) Uiso 1.00 1 c

loop_
_atom_site_aniso_label
_atom_site_aniso_U_11
_atom_site_aniso_U_22
_atom_site_aniso_U_33
_atom_site_aniso_U_12
_atom_site_aniso_U_13
_atom_site_aniso_U_23
Ti1 0.021(1) 0.030(1) 0.013(1) 0.002(1) 0.007(0) 0.001(1)
Cl1 0.038(1) 0.031(1) 0.026(1) -0.004(1) 0.009(1) 0.001(1)
Cl2 0.025(1) 0.05(0) 0.029(1) 0.002(1) 0.001(1) -0.002(1)
O1 0.02(0) 0.03(0) 0.01(0) 0.00(0) 0.01(0) 0.01(0)
N1 0.02(0) 0.02(0) 0.02(0) 0.00(0) 0.00(0) 0.01(0)
C1 0.04(0) 0.04(0) 0.02(0) 0.01(0) 0.01(0) -0.01(0)
C2 0.04(0) 0.05(0) 0.03(0) 0.02(0) 0.03(0) 0.01(0)
C3 0.02(0) 0.06(1) 0.03(0) 0.01(0) 0.01(0) -0.01(0)
C4 0.05(0) 0.04(1) 0.02(0) 0.02(0) 0.02(0) 0.01(0)
C5 0.04(0) 0.03(0) 0.05(0) 0.00(0) 0.02(0) -0.01(0)
C6 0.03(0) 0.03(0) 0.01(0) -0.00(0) 0.01(0) -0.00(0)
C7 0.03(0) 0.04(0) 0.02(0) 0.00(0) 0.00(0) 0.00(0)
C8 0.04(0) 0.05(0) 0.02(0) -0.00(0) 0.01(0) 0.01(0)
C9 0.03(0) 0.03(0) 0.03(0) -0.01(0) 0.01(0) 0.01(0)
C10 0.02(0) 0.03(0) 0.02(0) -0.01(0) 0.01(0) 0.00(0)
C11 0.03(0) 0.05(0) 0.03(0) -0.01(0) 0.00(0) -0.01(0)
C12 0.04(0) 0.03(0) 0.02(0) -0.00(0) 0.01(0) -0.01(0)
C13 0.04(0) 0.05(0) 0.03(0) -0.02(0) 0.01(0) -0.00(0)
C14 0.02(0) 0.05(0) 0.04(0) -0.01(0) 0.01(0) 0.00(0)

loop_
_atom_type_symbol
_atom_type_description
_atom_type_scat_dispersion_real
_atom_type_scat_dispersion_imag
_atom_type_scat_source
Ti Ti 0.300 0.529
;
International Tables for Crystallography
(1992, Vol. C, Tables 4.2.6.8 and 6.1.1.4)
;
O O 0.017 0.010
;
International Tables for Crystallography
(1992, Vol. C, Tables 4.2.6.8 and 6.1.1.4)
;
N N 0.011 0.006
;
International Tables for Crystallography
(1992, Vol. C, Tables 4.2.6.8 and 6.1.1.4)
;
C C 0.006 0.003
;
International Tables for Crystallography
(1992, Vol. C, Tables 4.2.6.8 and 6.1.1.4)
;
H H 0.000 0.000
;
International Tables for Crystallography
(1992, Vol. C, Table 6.1.1.4)
;
Cl Cl 0.174 0.200
;
International Tables for Crystallography
(1992, Vol. C, Tables 4.2.6.8 and 6.1.1.4)
;

loop_
_geom_angle_atom_site_label_1
_geom_angle_atom_site_label_2
_geom_angle_atom_site_label_3
_geom_angle
_geom_angle_publ_flag
Cl1 Ti1 Cl2 104.10(6) yes
Cl1 Ti1 O1 102.58(11) yes
Cl2 Ti1 O1 101.8(1) yes
Cl1 Ti1 C1 112.71(14) yes
Cl2 Ti1 C1 87.54(12) yes
O1 Ti1 C1 140.09(18) yes
Cl1 Ti1 C2 85.90(15) yes
Cl2 Ti1 C2 115.33(13) yes
O1 Ti1 C2 138.76(15) yes
C1 Ti1 C2 34.26(16) yes
Cl1 Ti1 C3 93.25(15) yes
Cl2 Ti1 C3 144.81(13) yes
O1 Ti1 C3 104.01(16) yes
C1 Ti1 C3 57.39(17) yes
C2 Ti1 C3 34.78(15) yes
Cl1 Ti1 C4 126.88(15) yes
Cl2 Ti1 C4 125.25(15) yes
O1 Ti1 C4 86.77(16) yes
C1 Ti1 C4 57.48(17) yes
C2 Ti1 C4 57.72(18) yes
Cl1 Ti1 C5 143.74(14) yes
Cl2 Ti1 C5 91.86(13) yes
O1 Ti1 C5 105.74(17) yes
C1 Ti1 C5 34.60(16) yes
C2 Ti1 C5 57.86(18) yes
C3 Ti1 C4 34.78(16) yes
C3 Ti1 C5 58.28(18) yes
C4 Ti1 C5 35.23(16) yes
Ti1 O1 N1 155.7(3) yes
O1 N1 C6 106.8(3) yes
O1 N1 C10 107.2(3) yes
C6 N1 C10 120.3(3) yes
Ti1 C1 C2 73.3(3) yes
Ti1 C1 C5 70.9(3) yes
C2 C1 C5 109.0(5) yes
Ti1 C1 H1 121.99(12) no
C2 C1 H1 125.5(3) no
C5 C1 H1 125.5(3) no
Ti1 C2 C1 72.5(3) yes
Ti1 C2 C3 70.7(3) yes
C1 C2 C3 107.0(5) yes
Ti1 C2 H2 122.07(14) no
C1 C2 H2 126.5(3) no
C3 C2 H2 126.5(3) no
Ti1 C3 C2 74.5(3) yes
Ti1 C3 C4 71.7(3) yes
C2 C3 C4 108.1(5) yes
Ti1 C3 H3 119.68(13) no
C2 C3 H3 125.9(3) no
C4 C3 H3 125.9(3) no
Ti1 C4 C3 73.5(3) yes
Ti1 C4 C5 73.0(3) yes
C3 C4 C5 108.7(5) yes
Ti1 C4 H4 119.67(12) no
C3 C4 H4 125.6(3) no
C5 C4 H4 125.6(3) no
Ti1 C5 C1 74.5(3) yes
Ti1 C5 C4 71.8(3) yes
C1 C5 C4 107.1(5) yes
Ti1 C5 H5 119.17(13) no
C1 C5 H5 126.5(3) no
C4 C5 H5 126.5(3) no
N1 C6 C7 106.5(4) yes
N1 C6 C11 105.9(3) yes
C7 C6 C11 107.6(4) yes
N1 C6 C12 116.0(4) yes
C7 C6 C12 111.7(4) yes
C11 C6 C12 108.7(4) yes
C6 C7 C8 112.2(4) yes
C6 C7 H6 108.7(2) no
C8 C7 H6 108.7(3) no
C6 C7 H7 108.8(3) no
C8 C7 H7 108.9(3) no
H6 C7 H7 109.464(9) no
C7 C8 C9 108.0(4) yes
C7 C8 H8 109.8(2) no
C9 C8 H8 109.8(3) no
C7 C8 H9 109.8(3) no
C9 C8 H9 109.9(3) no
H8 C8 H9 109.460(9) no
C8 C9 C10 112.9(4) yes
C8 C9 H10 108.6(3) no
C10 C9 H10 108.6(3) no
C8 C9 H11 108.6(2) no
C10 C9 H11 108.6(2) no
H10 C9 H11 109.457(12) no
N1 C10 C9 106.3(3) yes
N1 C10 C13 106.3(4) yes
C9 C10 C13 108.1(4) yes
N1 C10 C14 115.2(4) yes
C9 C10 C14 111.5(4) yes
C13 C10 C14 109.0(4) yes
C6 C11 H12 109.5(2) no
C6 C11 H13 109.5(3) no
H12 C11 H13 109.475(9) no
C6 C11 H14 109.5(2) no
H12 C11 H14 109.472(11) no
H13 C11 H14 109.470(4) no
C6 C12 H15 109.5(2) no
C6 C12 H16 109.5(2) no
H15 C12 H16 109.474(7) no
C6 C12 H17 109.5(2) no
H15 C12 H17 109.467(4) no
H16 C12 H17 109.48(1) no
C10 C13 H18 109.5(3) no
C10 C13 H19 109.5(3) no
H18 C13 H19 109.471(6) no
C10 C13 H20 109.5(2) no
H18 C13 H20 109.478(6) no
H19 C13 H20 109.472(11) no
C10 C14 H21 109.5(2) no
C10 C14 H22 109.5(3) no
H21 C14 H22 109.473(7) no
C10 C14 H23 109.5(3) no
H21 C14 H23 109.467(6) no
H22 C14 H23 109.474(7) no

loop_
_geom_bond_atom_site_label_1
_geom_bond_atom_site_label_2
_geom_bond_distance
_geom_bond_publ_flag
Ti1 Cl1 2.2795(16) yes
Ti1 Cl2 2.2770(13) yes
Ti1 O1 1.753(3) yes
Ti1 C1 2.366(5) yes
Ti1 C2 2.376(4) yes
Ti1 C3 2.327(4) yes
Ti1 C4 2.305(5) yes
Ti1 C5 2.320(5) yes
O1 N1 1.412(4) yes
N1 C6 1.486(5) yes
N1 C10 1.502(5) yes
C1 C2 1.397(6) yes
C1 C5 1.394(6) yes
C1 H1 0.9500(1) no
C2 C3 1.406(6) yes
C2 H2 0.95002(9) no
C3 C4 1.385(6) yes
C3 H3 0.95003(8) no
C4 C5 1.400(7) yes
C4 H4 0.9500(1) no
C5 H5 0.94997(9) no
C6 C7 1.548(6) yes
C6 C11 1.540(5) yes
C6 C12 1.520(6) yes
C7 C8 1.524(6) yes
C7 H6 0.94998(9) no
C7 H7 0.94999(9) no
C8 C9 1.521(6) yes
C8 H8 0.9500(1) no
C8 H9 0.95000(9) no
C9 C10 1.537(6) yes
C9 H10 0.95000(9) no
C9 H11 0.9500(1) no
C10 C13 1.539(6) yes
C10 C14 1.526(6) yes
C11 H12 0.95003(8) no
C11 H13 0.9500(1) no
C11 H14 0.94994(11) no
C12 H15 0.9500(1) no
C12 H16 0.94998(8) no
C12 H17 0.94998(12) no
C13 H18 0.95000(11) no
C13 H19 0.9500(1) no
C13 H20 0.9500(1) no
C14 H21 0.95002(11) no
C14 H22 0.94997(9) no
C14 H23 0.94999(9) no

loop_
_geom_contact_atom_site_label_1
_geom_contact_atom_site_label_2
_geom_contact_site_symmetry_2
_geom_contact_distance
_geom_contact_publ_flag
Ti1 Cl1 . 2.2795(16) yes
Ti1 Cl2 . 2.2770(13) yes
Ti1 O1 . 1.753(3) yes
Ti1 C1 . 2.366(5) yes
Ti1 C2 . 2.376(4) yes
Ti1 C3 . 2.327(4) yes
Ti1 C4 . 2.305(5) yes
Ti1 C5 . 2.320(5) yes
Ti1 H1 . 2.980(5) no
Ti1 H2 . 2.991(5) no
Ti1 H3 . 2.917(5) no
Ti1 H4 . 2.895(5) no
Ti1 H5 . 2.904(5) no
Cl1 H1 2_756 2.896(5) no
Cl1 H4 3_645 2.939(5) no
Cl2 H2 2_756 2.874(5) no
Cl2 H8 4_555 2.971(5) no
O1 N1 . 1.412(4) yes
O1 C4 . 2.816(5) yes
O1 C6 . 2.327(5) yes
O1 C10 . 2.345(5) yes
O1 C11 . 2.831(5) yes
O1 C12 . 2.811(5) yes
O1 C13 . 2.855(6) yes
O1 C14 . 2.826(5) yes
O1 H4 . 2.832(5) no
O1 H14 . 2.497(5) no
O1 H15 . 2.506(5) no
O1 H18 . 2.523(6) no
O1 H21 . 2.521(5) no
N1 C6 . 1.486(5) yes
N1 C7 . 2.432(5) yes
N1 C8 . 2.858(6) yes
N1 C9 . 2.431(6) yes
N1 C10 . 1.502(5) yes
N1 C11 . 2.416(5) yes
N1 C12 . 2.549(6) yes
N1 C13 . 2.433(6) yes
N1 C14 . 2.557(5) yes
N1 H4 . 2.972(6) no
N1 H6 . 2.640(5) no
N1 H10 . 2.639(6) no
N1 H13 . 2.585(5) no
N1 H14 . 2.588(6) no
N1 H15 . 2.747(6) no
N1 H17 . 2.759(6) no
N1 H18 . 2.605(6) no
N1 H19 . 2.601(6) no
N1 H21 . 2.752(5) no
N1 H22 . 2.759(5) no
C1 C2 . 1.397(6) yes
C1 C3 . 2.254(7) yes
C1 C4 . 2.246(7) yes
C1 C5 . 1.394(6) yes
C1 H1 . 0.9500(1) no
C1 H2 . 2.105(7) no
C1 H5 . 2.102(7) no
C2 C3 . 1.406(6) yes
C2 C4 . 2.260(7) yes
C2 C5 . 2.272(7) yes
C2 H1 . 2.096(6) no
C2 H2 . 0.95002(9) no
C2 H3 . 2.109(6) no
C2 H8 4_455 2.969(7) no
C3 C4 . 1.385(6) yes
C3 C5 . 2.263(7) yes
C3 H2 . 2.114(7) no
C3 H3 . 0.95003(8) no
C3 H4 . 2.086(7) no
C4 C5 . 1.400(7) yes
C4 H3 . 2.089(7) no
C4 H4 . 0.9500(1) no
C4 H5 . 2.108(7) no
C5 H1 . 2.094(7) no
C5 H4 . 2.100(7) no
C5 H5 . 0.94997(9) no
C6 C7 . 1.548(6) yes
C6 C8 . 2.550(6) yes
C6 C9 . 2.957(7) yes
C6 C10 . 2.591(6) yes
C6 C11 . 1.540(5) yes
C6 C12 . 1.520(6) yes
C6 H6 . 2.060(6) no
C6 H7 . 2.061(6) no
C6 H9 . 2.732(6) no
C6 H12 . 2.061(6) no
C6 H13 . 2.061(6) no
C6 H14 . 2.061(6) no
C6 H15 . 2.043(6) no
C6 H16 . 2.043(6) no
C6 H17 . 2.043(6) no
C7 C8 . 1.524(6) yes
C7 C9 . 2.464(7) yes
C7 C10 . 2.964(6) yes
C7 C11 . 2.492(6) yes
C7 C12 . 2.539(7) yes
C7 H6 . 0.94998(9) no
C7 H7 . 0.94999(9) no
C7 H8 . 2.051(6) no
C7 H9 . 2.050(6) no
C7 H10 . 2.625(7) no
C7 H12 . 2.705(6) no
C7 H13 . 2.611(6) no
C7 H16 . 2.709(7) no
C7 H17 . 2.728(6) no
C8 C9 . 1.521(6) yes
C8 C10 . 2.548(6) yes
C8 H6 . 2.038(6) no
C8 H7 . 2.040(6) no
C8 H8 . 0.9500(1) no
C8 H9 . 0.95000(9) no
C8 H10 . 2.035(7) no
C8 H11 . 2.035(6) no
C8 H16 2_755 2.992(6) no
C8 H17 . 2.867(7) no
C8 H22 . 2.855(7) no
C9 C10 . 1.537(6) yes
C9 C13 . 2.490(6) yes
C9 C14 . 2.532(7) yes
C9 H6 . 2.626(6) no
C9 H8 . 2.049(6) no
C9 H9 . 2.049(7) no
C9 H10 . 0.95000(9) no
C9 H11 . 0.9500(1) no
C9 H19 . 2.617(7) no
C9 H20 . 2.705(6) no
C9 H22 . 2.718(7) no
C9 H23 . 2.708(6) no
C10 C13 . 1.539(6) yes
C10 C14 . 1.526(6) yes
C10 H9 . 2.734(6) no
C10 H10 . 2.049(6) no
C10 H11 . 2.048(6) no
C10 H18 . 2.060(6) no
C10 H19 . 2.061(6) no
C10 H20 . 2.060(6) no
C10 H21 . 2.049(6) no
C10 H22 . 2.049(6) no
C10 H23 . 2.049(6) no
C11 C12 . 2.486(6) yes
C11 H6 . 2.559(6) no
C11 H7 . 2.743(6) no
C11 H12 . 0.95003(8) no
C11 H13 . 0.9500(1) no
C11 H14 . 0.94994(11) no
C11 H15 . 2.656(6) no
C11 H16 . 2.656(6) no
C12 H7 . 2.632(6) no
C12 H9 . 2.865(7) no
C12 H12 . 2.624(6) no
C12 H14 . 2.699(6) no
C12 H15 . 0.9500(1) no
C12 H16 . 0.94998(8) no
C12 H17 . 0.94998(12) no
C12 H22 . 2.710(6) no
C13 C14 . 2.496(7) yes
C13 H10 . 2.558(6) no
C13 H11 . 2.738(6) no
C13 H18 . 0.95000(11) no
C13 H19 . 0.9500(1) no
C13 H20 . 0.9500(1) no
C13 H21 . 2.667(7) no
C13 H23 . 2.668(6) no
C14 H9 . 2.856(7) no
C14 H11 . 2.624(7) no
C14 H17 . 2.712(7) no
C14 H18 . 2.704(7) no
C14 H20 . 2.638(7) no
C14 H21 . 0.95002(11) no
C14 H22 . 0.94997(9) no
C14 H23 . 0.94999(9) no
H1 H2 . 2.513(6) no
H1 H5 . 2.510(6) no
H1 H6 4_555 2.822(7) no
H1 H11 4_455 2.872(7) no
H2 H3 . 2.529(6) no
H2 H10 3_645 2.854(8) no
H2 H11 4_455 2.983(7) no
H3 H4 . 2.496(6) no
H3 H14 . 2.803(6) no
H3 H19 3_645 2.969(8) no
H3 H21 1_455 2.467(6) no
H3 H23 1_455 2.966(7) no
H4 H5 . 2.518(6) no
H4 H15 3_655 2.892(7) no
H4 H19 . 2.931(7) no
H5 H12 3_655 2.560(7) no
H5 H18 . 2.616(7) no
H6 H7 . 1.55125(15) no
H6 H8 . 2.329(6) no
H6 H9 . 2.800(6) no
H6 H10 . 2.431(7) no
H6 H12 . 2.844(7) no
H6 H13 . 2.322(6) no
H7 H8 . 2.330(6) no
H7 H9 . 2.336(6) no
H7 H12 . 2.617(6) no
H7 H13 . 2.976(6) no
H7 H16 . 2.458(7) no
H7 H16 2_755 2.991(6) no
H7 H17 . 2.870(6) no
H7 H17 2_755 2.852(6) no
H8 H9 . 1.55123(13) no
H8 H10 . 2.325(6) no
H8 H11 . 2.323(6) no
H8 H16 2_755 2.785(7) no
H9 H10 . 2.798(7) no
H9 H11 . 2.333(6) no
H9 H16 2_755 2.517(6) no
H9 H17 . 2.325(7) no
H9 H22 . 2.312(7) no
H10 H11 . 1.5512(2) no
H10 H19 . 2.327(6) no
H10 H20 . 2.843(6) no
H11 H19 . 2.979(7) no
H11 H20 . 2.613(6) no
H11 H22 . 2.861(7) no
H11 H23 . 2.455(7) no
H12 H13 . 1.55142(18) no
H12 H14 . 1.55133(19) no
H12 H15 . 2.870(6) no
H12 H16 . 2.441(6) no
H13 H14 . 1.55130(14) no
H13 H22 1_455 2.872(6) no
H13 H23 1_455 2.542(6) no
H14 H15 . 2.521(6) no
H14 H16 . 2.979(6) no
H15 H16 . 1.5514(2) no
H15 H17 . 1.55132(13) no
H15 H20 3_745 2.651(6) no
H16 H17 . 1.55136(16) no
H17 H22 . 1.957(7) no
H18 H19 . 1.55134(12) no
H18 H20 . 1.55145(12) no
H18 H21 . 2.528(7) no
H18 H23 . 2.985(6) no
H19 H20 . 1.5514(2) no
H20 H21 . 2.886(7) no
H20 H23 . 2.459(7) no
H21 H22 . 1.5513(2) no
H21 H23 . 1.55131(13) no
H22 H23 . 1.55133(15) no

loop_
_geom_torsion_atom_site_label_1
_geom_torsion_atom_site_label_2
_geom_torsion_atom_site_label_3
_geom_torsion_atom_site_label_4
_geom_torsion
_geom_torsion_publ_flag
Cl1 Ti1 O1 N1 125.7(1) yes
Cl2 Ti1 O1 N1 -126.8(1) yes
C1 Ti1 O1 N1 -26.4(2) yes
C2 Ti1 O1 N1 27.4(2) yes
C3 Ti1 O1 N1 29.0(1) yes
C4 Ti1 O1 N1 -1.5(1) yes
C5 Ti1 O1 N1 -31.5(1) yes
Cl1 Ti1 C1 C2 -41.2(1) yes
Cl1 Ti1 C1 C5 -158.9(1) yes
Cl2 Ti1 C1 C2 -145.5(1) yes
Cl2 Ti1 C1 C5 96.9(1) yes
O1 Ti1 C1 C2 109.1(1) yes
O1 Ti1 C1 C5 -8.6(1) yes
C2 Ti1 C1 C2 0.0(0) yes
C2 Ti1 C1 C5 -117.7(1) yes
C3 Ti1 C1 C2 37.5(1) yes
C3 Ti1 C1 C5 -80.1(1) yes
C4 Ti1 C1 C2 79.1(1) yes
C4 Ti1 C1 C5 -38.6(1) yes
C5 Ti1 C1 C2 117.7(1) yes
C5 Ti1 C1 C5 0.0(0) yes
Cl1 Ti1 C2 C1 142.5(1) yes
Cl1 Ti1 C2 C3 -101.7(1) yes
Cl2 Ti1 C2 C1 38.8(1) yes
Cl2 Ti1 C2 C3 154.6(0) yes
O1 Ti1 C2 C1 -113.1(1) yes
O1 Ti1 C2 C3 2.7(1) yes
C1 Ti1 C2 C1 0.0(0) yes
C1 Ti1 C2 C3 115.8(1) yes
C3 Ti1 C2 C1 -115.8(1) yes
C3 Ti1 C2 C3 0.0(0) yes
C4 Ti1 C2 C1 -78.4(1) yes
C4 Ti1 C2 C3 37.5(1) yes
C5 Ti1 C2 C1 -36.4(1) yes
C5 Ti1 C2 C3 79.4(1) yes
Cl1 Ti1 C3 C2 78.0(1) yes
Cl1 Ti1 C3 C4 -166.4(1) yes
Cl2 Ti1 C3 C2 -42.2(1) yes
Cl2 Ti1 C3 C4 73.4(1) yes
O1 Ti1 C3 C2 -178.1(1) yes
O1 Ti1 C3 C4 -62.6(1) yes
C1 Ti1 C3 C2 -37.0(1) yes
C1 Ti1 C3 C4 78.6(1) yes
C2 Ti1 C3 C2 0.0(0) yes
C2 Ti1 C3 C4 115.6(1) yes
C4 Ti1 C3 C2 -115.6(1) yes
C4 Ti1 C3 C4 0.0(0) yes
C5 Ti1 C3 C2 -78.1(1) yes
C5 Ti1 C3 C4 37.5(1) yes
Cl1 Ti1 C4 C3 17.1(1) yes
Cl1 Ti1 C4 C5 133.3(1) yes
Cl2 Ti1 C4 C3 -137.5(1) yes
Cl2 Ti1 C4 C5 -21.3(1) yes
O1 Ti1 C4 C3 120.4(1) yes
O1 Ti1 C4 C5 -123.4(1) yes
C1 Ti1 C4 C3 -78.3(1) yes
C1 Ti1 C4 C5 37.9(1) yes
C2 Ti1 C4 C3 -37.5(1) yes
C2 Ti1 C4 C5 78.7(1) yes
C3 Ti1 C4 C3 0.0(0) yes
C3 Ti1 C4 C5 116.2(1) yes
C5 Ti1 C4 C3 -116.2(1) yes
C5 Ti1 C4 C5 0.0(0) yes
Cl1 Ti1 C5 C1 34.2(1) yes
Cl1 Ti1 C5 C4 -80.1(1) yes
Cl2 Ti1 C5 C1 -83.0(1) yes
Cl2 Ti1 C5 C4 162.7(1) yes
O1 Ti1 C5 C1 174.3(1) yes
O1 Ti1 C5 C4 60.0(1) yes
C1 Ti1 C5 C1 0.0(0) yes
C1 Ti1 C5 C4 -114.3(1) yes
C2 Ti1 C5 C1 36.1(1) yes
C2 Ti1 C5 C4 -78.2(1) yes
C3 Ti1 C5 C1 77.3(1) yes
C3 Ti1 C5 C4 -37.0(1) yes
C4 Ti1 C5 C1 114.3(1) yes
C4 Ti1 C5 C4 0.0(0) yes
Ti1 O1 N1 C6 -118.5(1) yes
Ti1 O1 N1 C10 111.4(1) yes
O1 N1 C6 C7 -175.6(0) yes
O1 N1 C6 C11 70.0(1) yes
O1 N1 C6 C12 -50.6(1) yes
C10 N1 C6 C7 -53.4(1) yes
C10 N1 C6 C11 -167.7(1) yes
C10 N1 C6 C12 71.6(1) yes
O1 N1 C10 C9 175.2(0) yes
O1 N1 C10 C13 -69.8(1) yes
O1 N1 C10 C14 51.1(1) yes
C6 N1 C10 C9 53.1(1) yes
C6 N1 C10 C13 168.2(1) yes
C6 N1 C10 C14 -71.0(1) yes
Ti1 C1 C2 Ti1 0.0(1) yes
Ti1 C1 C2 C3 -62.7(1) yes
C5 C1 C2 Ti1 62.3(1) yes
C5 C1 C2 C3 -0.4(1) yes
Ti1 C1 C5 Ti1 0.0(1) yes
Ti1 C1 C5 C4 64.9(1) yes
C2 C1 C5 Ti1 -63.8(1) yes
C2 C1 C5 C4 1.1(1) yes
Ti1 C2 C3 Ti1 0.0(1) yes
Ti1 C2 C3 C4 -64.3(1) yes
C1 C2 C3 Ti1 63.8(1) yes
C1 C2 C3 C4 -0.5(1) yes
Ti1 C3 C4 Ti1 0.0(1) yes
Ti1 C3 C4 C5 -65.0(1) yes
C2 C3 C4 Ti1 66.1(1) yes
C2 C3 C4 C5 1.2(1) yes
Ti1 C4 C5 Ti1 0.0(1) yes
Ti1 C4 C5 C1 -66.7(1) yes
C3 C4 C5 Ti1 65.3(1) yes
C3 C4 C5 C1 -1.4(1) yes
N1 C6 C7 C8 54.4(1) yes
C11 C6 C7 C8 167.6(1) yes
C12 C6 C7 C8 -73.1(1) yes
C6 C7 C8 C9 -60.2(1) yes
C7 C8 C9 C10 60.4(1) yes
C8 C9 C10 N1 -54.0(1) yes
C8 C9 C10 C13 -167.8(1) yes
C8 C9 C10 C14 72.3(1) yes
